data_7056864
loop_
_publ_author_name
'Massoud, Salah S.'
'Henary, Maher M.'
'Maxwell, Lindley'
'Mart\'in, Alejandro'
'Ruiz, Eliseo'
'Vicente, Ramon'
'Fischer, Roland C.'
'Mautner, Franz A.'

_publ_section_title
;
 Structure, magnetic properties and DFT calculations of azido-copper(ii)
 complexes with different azido-bonding, nuclearity and dimensionality
;
_journal_issue 4
_journal_name_full 'New Journal of Chemistry'
_journal_page_first 2627
_journal_paper_doi 10.1039/C7NJ04150K
_journal_volume 42
_journal_year 2018
_chemical_formula_moiety 'C7 H10 Cu N8'
_chemical_formula_sum 'C7 H10 Cu N8'
_chemical_formula_weight 269.77
_chemical_name_common '[Cu(ambza)(N3)2]n'
_space_group_crystal_system monoclinic
_space_group_IT_number 14
_space_group_name_Hall '-P 2ybc'
_space_group_name_H-M_alt 'P 1 21/c 1'
_symmetry_space_group_name_Hall '-P 2ybc'
_symmetry_space_group_name_H-M 'P 1 21/c 1'
_atom_sites_solution_hydrogens mixed
_audit_creation_method SHELXL-2016/6
_audit_update_record
;
2017-06-13 deposited with the CCDC.
2018-01-08 downloaded from the CCDC.
;
_cell_angle_alpha 90
_cell_angle_beta 117.036(3)
_cell_angle_gamma 90
_cell_formula_units_Z 4
_cell_length_a 12.3260(14)
_cell_length_b 6.8100(10)
_cell_length_c 13.4660(16)
_cell_measurement_reflns_used 2000
_cell_measurement_temperature 100(2)
_cell_measurement_theta_max 26.00
_cell_measurement_theta_min 2.00
_cell_volume 1006.8(2)
_computing_cell_refinement 'Bruker SAINT'
_computing_data_collection 'Bruker APEX2'
_computing_data_reduction 'Bruker SAINT'
_computing_molecular_graphics 'Bruker SHELXTL'
_computing_publication_material 'Bruker SHELXTL'
_computing_structure_refinement 'SHELXL-2016/6 (Sheldrick, 2016)'
_diffrn_ambient_temperature 100(2)
_diffrn_measured_fraction_theta_full 0.998
_diffrn_measured_fraction_theta_max 0.997
_diffrn_measurement_device_type 'Bruker APEX-II CCD'
_diffrn_measurement_method \w-scans
_diffrn_radiation_type MoK\a
_diffrn_radiation_wavelength 0.71073
_diffrn_reflns_av_R_equivalents 0.0531
_diffrn_reflns_av_unetI/netI 0.0480
_diffrn_reflns_Laue_measured_fraction_full 0.998
_diffrn_reflns_Laue_measured_fraction_max 0.997
_diffrn_reflns_limit_h_max 15
_diffrn_reflns_limit_h_min -15
_diffrn_reflns_limit_k_max 8
_diffrn_reflns_limit_k_min -8
_diffrn_reflns_limit_l_max 16
_diffrn_reflns_limit_l_min -16
_diffrn_reflns_number 7340
_diffrn_reflns_point_group_measured_fraction_full 0.998
_diffrn_reflns_point_group_measured_fraction_max 0.997
_diffrn_reflns_theta_full 25.242
_diffrn_reflns_theta_max 25.997
_diffrn_reflns_theta_min 1.855
_exptl_absorpt_coefficient_mu 2.155
_exptl_absorpt_correction_T_max 0.8524
_exptl_absorpt_correction_T_min 0.5412
_exptl_absorpt_correction_type multi-scan
_exptl_absorpt_process_details SADABS
_exptl_crystal_colour green
_exptl_crystal_density_diffrn 1.780
_exptl_crystal_description prism
_exptl_crystal_F_000 548
_exptl_crystal_size_max 0.320
_exptl_crystal_size_mid 0.160
_exptl_crystal_size_min 0.080
_refine_diff_density_max 0.768
_refine_diff_density_min -0.525
_refine_diff_density_rms 0.109
_refine_ls_extinction_method none
_refine_ls_goodness_of_fit_ref 1.117
_refine_ls_hydrogen_treatment mixed
_refine_ls_matrix_type full
_refine_ls_number_parameters 157
_refine_ls_number_reflns 1988
_refine_ls_number_restraints 4
_refine_ls_restrained_S_all 1.116
_refine_ls_R_factor_all 0.0560
_refine_ls_R_factor_gt 0.0457
_refine_ls_shift/su_max 0.000
_refine_ls_shift/su_mean 0.000
_refine_ls_structure_factor_coef Fsqd
_refine_ls_weighting_details 'w=1/[\s^2^(Fo^2^)+(0.0453P)^2^+1.4033P] where P=(Fo^2^+2Fc^2^)/3'
_refine_ls_weighting_scheme calc
_refine_ls_wR_factor_gt 0.0992
_refine_ls_wR_factor_ref 0.1034
_reflns_Friedel_coverage 0.000
_reflns_number_gt 1722
_reflns_number_total 1988
_reflns_threshold_expression 'I > 2\s(I)'
_cod_data_source_file c7nj04150k2.cif
_cod_data_source_block s2915a
_cod_depositor_comments 'Adding full bibliography for 7056862--7056865.cif.'
_cod_database_code 7056864
_shelx_shelxl_version_number 2016/6
_shelx_space_group_comment
;
The symmetry employed for this shelxl refinement is uniquely defined
by the following loop, which should always be used as a source of
symmetry information in preference to the above space-group names.
They are only intended as comments.
;
_shelx_estimated_absorpt_t_min 0.546
_shelx_estimated_absorpt_t_max 0.847

loop_
_space_group_symop_operation_xyz
'x, y, z'
'-x, y+1/2, -z+1/2'
'-x, -y, -z'
'x, -y-1/2, z-1/2'

loop_
_atom_site_label
_atom_site_type_symbol
_atom_site_fract_x
_atom_site_fract_y
_atom_site_fract_z
_atom_site_U_iso_or_equiv
_atom_site_adp_type
_atom_site_occupancy
_atom_site_site_symmetry_order
_atom_site_calc_flag
_atom_site_refinement_flags_posn
_atom_site_refinement_flags_adp
Cu1 Cu 0.04607(4) 0.33116(6) 0.10513(4) 0.01312(17) Uani 1 1 d . .
N11 N -0.0313(3) 0.5997(4) 0.0783(2) 0.0144(7) Uani 1 1 d . .
N12 N -0.0396(3) 0.7046(4) 0.1458(2) 0.0132(7) Uani 1 1 d . .
N13 N -0.0487(3) 0.8129(4) 0.2076(3) 0.0187(7) Uani 1 1 d . .
N21 N -0.1183(3) 0.1979(4) 0.0302(2) 0.0151(7) Uani 1 1 d . .
N22 N -0.1802(3) 0.1809(4) 0.0785(3) 0.0170(7) Uani 1 1 d . .
N23 N -0.2426(3) 0.1633(5) 0.1210(3) 0.0217(7) Uani 1 1 d . .
N1 N 0.2133(3) 0.4651(5) 0.1538(3) 0.0151(6) Uani 1 1 d D .
H90 H 0.245(3) 0.497(6) 0.2314(12) 0.023 Uiso 1 1 d D U
H91 H 0.193(4) 0.584(4) 0.110(3) 0.023 Uiso 1 1 d D U
N2 N 0.1276(3) 0.0690(4) 0.1561(3) 0.0142(7) Uani 1 1 d D .
H93 H 0.077(3) 0.003(5) 0.183(3) 0.021 Uiso 1 1 d D U
H92 H 0.121(4) -0.009(5) 0.095(2) 0.021 Uiso 1 1 d D U
C1 C 0.3026(3) 0.3485(5) 0.1384(3) 0.0136(7) Uani 1 1 d . .
C2 C 0.3299(3) 0.1605(6) 0.1860(3) 0.0167(8) Uani 1 1 d . .
C3 C 0.4398(3) 0.2965(6) 0.0585(3) 0.0195(8) Uani 1 1 d . .
H3 H 0.475846 0.341581 0.013574 0.023 Uiso 1 1 calc R U
C4 C 0.4139(3) 0.0451(6) 0.1704(3) 0.0173(8) Uani 1 1 d . .
H4 H 0.432684 -0.082380 0.202397 0.021 Uiso 1 1 calc R U
C5 C 0.3562(3) 0.4147(6) 0.0736(3) 0.0192(8) Uani 1 1 d . .
H5 H 0.335893 0.540541 0.039579 0.023 Uiso 1 1 calc R U
C6 C 0.4706(3) 0.1132(6) 0.1088(3) 0.0193(8) Uani 1 1 d . .
H6 H 0.530164 0.035019 0.101080 0.023 Uiso 1 1 calc R U
C13 C 0.2574(3) 0.0803(6) 0.2410(3) 0.0173(8) Uani 1 1 d . .
H13A H 0.287582 -0.051923 0.271728 0.021 Uiso 1 1 calc R U
H13B H 0.265799 0.167129 0.303078 0.021 Uiso 1 1 calc R U

loop_
_atom_site_aniso_label
_atom_site_aniso_U_11
_atom_site_aniso_U_22
_atom_site_aniso_U_33
_atom_site_aniso_U_23
_atom_site_aniso_U_13
_atom_site_aniso_U_12
Cu1 0.0168(3) 0.0091(2) 0.0173(3) -0.00075(18) 0.01111(19) -0.00009(18)
N11 0.0224(17) 0.0107(14) 0.0140(15) -0.0019(13) 0.0116(13) 0.0023(13)
N12 0.0172(16) 0.0085(15) 0.0153(16) 0.0056(13) 0.0087(13) -0.0017(12)
N13 0.0319(19) 0.0135(16) 0.0190(17) -0.0001(14) 0.0189(15) 0.0033(14)
N21 0.0199(16) 0.0148(16) 0.0156(16) -0.0014(13) 0.0125(13) -0.0018(13)
N22 0.0190(17) 0.0128(16) 0.0196(16) -0.0005(13) 0.0092(14) 0.0008(13)
N23 0.0250(18) 0.0228(18) 0.0251(18) 0.0046(15) 0.0180(15) 0.0033(15)
N1 0.0178(16) 0.0124(15) 0.0160(16) 0.0012(13) 0.0083(13) 0.0005(13)
N2 0.0190(16) 0.0117(16) 0.0159(16) 0.0002(12) 0.0115(13) -0.0006(13)
C1 0.0118(18) 0.0131(18) 0.0153(18) -0.0031(15) 0.0058(14) -0.0018(14)
C2 0.0147(18) 0.0193(19) 0.0154(18) -0.0014(16) 0.0063(15) -0.0031(16)
C3 0.022(2) 0.020(2) 0.021(2) 0.0016(16) 0.0129(17) -0.0027(16)
C4 0.020(2) 0.0133(19) 0.0186(19) -0.0006(15) 0.0084(16) 0.0011(16)
C5 0.024(2) 0.0155(19) 0.020(2) 0.0038(16) 0.0116(17) -0.0008(16)
C6 0.018(2) 0.020(2) 0.024(2) -0.0044(16) 0.0129(17) 0.0018(16)
C13 0.021(2) 0.0170(19) 0.0183(19) 0.0026(16) 0.0130(16) 0.0039(16)

loop_
_atom_type_symbol
_atom_type_description
_atom_type_scat_dispersion_real
_atom_type_scat_dispersion_imag
_atom_type_scat_source
C C 0.0033 0.0016 'International Tables Vol C Tables 4.2.6.8 and 6.1.1.4'
H H 0.0000 0.0000 'International Tables Vol C Tables 4.2.6.8 and 6.1.1.4'
Cu Cu 0.3201 1.2651 'International Tables Vol C Tables 4.2.6.8 and 6.1.1.4'
N N 0.0061 0.0033 'International Tables Vol C Tables 4.2.6.8 and 6.1.1.4'

loop_
_geom_angle_atom_site_label_1
_geom_angle_atom_site_label_2
_geom_angle_atom_site_label_3
_geom_angle
_geom_angle_site_symmetry_1
_geom_angle_site_symmetry_3
N2 Cu1 N11 171.19(12) . .
N2 Cu1 N21 90.20(12) . .
N11 Cu1 N21 91.87(12) . .
N2 Cu1 N1 90.70(13) . .
N11 Cu1 N1 88.79(12) . .
N21 Cu1 N1 169.66(12) . .
N2 Cu1 N11 108.24(11) . 3_565
N11 Cu1 N11 80.36(12) . 3_565
N21 Cu1 N11 89.11(11) . 3_565
N1 Cu1 N11 80.82(11) . 3_565
N2 Cu1 N13 80.59(11) . 2_545
N11 Cu1 N13 90.78(11) . 2_545
N21 Cu1 N13 91.81(11) . 2_545
N1 Cu1 N13 98.50(11) . 2_545
N11 Cu1 N13 171.12(10) 3_565 2_545
N12 N11 Cu1 127.0(2) . .
N12 N11 Cu1 131.4(2) . 3_565
Cu1 N11 Cu1 99.64(12) . 3_565
N13 N12 N11 176.9(3) . .
N22 N21 Cu1 120.4(2) . .
N23 N22 N21 177.6(4) . .
C1 N1 Cu1 115.2(2) . .
C1 N1 H90 109(2) . .
Cu1 N1 H90 108(2) . .
C1 N1 H91 112(2) . .
Cu1 N1 H91 104(2) . .
H90 N1 H91 110(4) . .
C13 N2 Cu1 114.4(2) . .
C13 N2 H93 113(2) . .
Cu1 N2 H93 104(2) . .
C13 N2 H92 109(2) . .
Cu1 N2 H92 112(2) . .
H93 N2 H92 105(3) . .
C5 C1 C2 120.0(3) . .
C5 C1 N1 121.5(3) . .
C2 C1 N1 118.4(3) . .
C4 C2 C1 119.2(3) . .
C4 C2 C13 121.4(3) . .
C1 C2 C13 119.0(3) . .
C6 C3 C5 120.3(4) . .
C6 C3 H3 119.8 . .
C5 C3 H3 119.8 . .
C6 C4 C2 121.0(4) . .
C6 C4 H4 119.5 . .
C2 C4 H4 119.5 . .
C1 C5 C3 120.0(4) . .
C1 C5 H5 120.0 . .
C3 C5 H5 120.0 . .
C4 C6 C3 119.5(4) . .
C4 C6 H6 120.3 . .
C3 C6 H6 120.3 . .
N2 C13 C2 108.3(3) . .
N2 C13 H13A 110.0 . .
C2 C13 H13A 110.0 . .
N2 C13 H13B 110.0 . .
C2 C13 H13B 110.0 . .
H13A C13 H13B 108.4 . .

loop_
_geom_bond_atom_site_label_1
_geom_bond_atom_site_label_2
_geom_bond_distance
_geom_bond_site_symmetry_2
Cu1 N2 2.010(3) .
Cu1 N11 2.018(3) .
Cu1 N21 2.022(3) .
Cu1 N1 2.069(3) .
Cu1 N11 2.439(3) 3_565
Cu1 N13 2.510(3) 2_545
N11 N12 1.196(4) .
N12 N13 1.155(4) .
N21 N22 1.212(4) .
N22 N23 1.155(4) .
N1 C1 1.446(5) .
N1 H90 0.960(10) .
N1 H91 0.967(10) .
N2 C13 1.487(5) .
N2 H93 0.962(10) .
N2 H92 0.958(10) .
C1 C5 1.388(5) .
C1 C2 1.403(5) .
C2 C4 1.390(5) .
C2 C13 1.499(5) .
C3 C6 1.389(5) .
C3 C5 1.394(5) .
C3 H3 0.9500 .
C4 C6 1.385(5) .
C4 H4 0.9500 .
C5 H5 0.9500 .
C6 H6 0.9500 .
C13 H13A 0.9900 .
C13 H13B 0.9900 .

loop_
_geom_torsion_atom_site_label_1
_geom_torsion_atom_site_label_2
_geom_torsion_atom_site_label_3
_geom_torsion_atom_site_label_4
_geom_torsion
Cu1 N1 C1 C5 122.3(3)
Cu1 N1 C1 C2 -54.4(4)
C5 C1 C2 C4 2.1(5)
N1 C1 C2 C4 178.8(3)
C5 C1 C2 C13 -170.9(3)
N1 C1 C2 C13 5.8(5)
C1 C2 C4 C6 0.0(6)
C13 C2 C4 C6 172.9(3)
C2 C1 C5 C3 -1.9(5)
N1 C1 C5 C3 -178.5(3)
C6 C3 C5 C1 -0.6(6)
C2 C4 C6 C3 -2.4(6)
C5 C3 C6 C4 2.7(6)
Cu1 N2 C13 C2 -69.4(3)
C4 C2 C13 N2 -112.2(4)
C1 C2 C13 N2 60.6(4)
